data_7707229
loop_
_publ_author_name
'Faria, Erica N.'
'Jupp, Andrew R.'
'Goicoechea, Jose M.'

_publ_section_title
;
 Novel primary phosphinecarboxamides derived from diamines.
;
_journal_issue 20
_journal_name_full 'Dalton transactions (Cambridge, England : 2003)'
_journal_page_first 6991
_journal_page_last 6996
_journal_paper_doi 10.1039/d1dt01198g
_journal_volume 50
_journal_year 2021
_chemical_formula_moiety 'C H4 N2 O P, C12 H24 K O6'
_chemical_formula_sum 'C13 H28 K N2 O7 P'
_chemical_formula_weight 394.44
_chemical_name_systematic
;
 [K(18-crown-6)][PHC(O)NHNH2]
;
_space_group_crystal_system orthorhombic
_space_group_IT_number 33
_space_group_name_Hall 'P 2c -2n'
_space_group_name_H-M_alt 'P n a 21'
_atom_sites_solution_hydrogens mixed
_audit_creation_method SHELXL-2018/1
_audit_update_record
;
2021-04-12 deposited with the CCDC.	2021-04-27 downloaded from the CCDC.
;
_cell_angle_alpha 90
_cell_angle_beta 90
_cell_angle_gamma 90
_cell_formula_units_Z 4
_cell_length_a 16.5692(3)
_cell_length_b 8.8974(2)
_cell_length_c 12.9189(3)
_cell_measurement_reflns_used 9351
_cell_measurement_temperature 150(2)
_cell_measurement_theta_max 28.5360
_cell_measurement_theta_min 2.4660
_cell_volume 1904.54(7)
_computing_cell_refinement 'CrysAlisPro 1.171.39.46 (Rigaku OD, 2018)'
_computing_data_collection 'CrysAlisPro 1.171.39.46 (Rigaku OD, 2018)'
_computing_data_reduction 'CrysAlisPro 1.171.39.46 (Rigaku OD, 2018)'
_computing_structure_refinement 'SHELXL-2018/1 (Sheldrick, 2018)'
_computing_structure_solution 'SHELXS-97 (Sheldrick, 1990)'
_diffrn_ambient_temperature 150(2)
_diffrn_detector_area_resol_mean 10.5035
_diffrn_measured_fraction_theta_full 1.000
_diffrn_measured_fraction_theta_max 0.962
_diffrn_measurement_device 'four-circle diffractometer'
_diffrn_measurement_device_type 'SuperNova, Dual, Cu at home/near, Atlas'
_diffrn_measurement_method '\w scans'
_diffrn_radiation_type MoK\a
_diffrn_radiation_wavelength 0.71073
_diffrn_reflns_av_R_equivalents 0.0351
_diffrn_reflns_av_unetI/netI 0.0272
_diffrn_reflns_Laue_measured_fraction_full 1.000
_diffrn_reflns_Laue_measured_fraction_max 0.962
_diffrn_reflns_limit_h_max 22
_diffrn_reflns_limit_h_min -21
_diffrn_reflns_limit_k_max 11
_diffrn_reflns_limit_k_min -11
_diffrn_reflns_limit_l_max 16
_diffrn_reflns_limit_l_min -17
_diffrn_reflns_number 25455
_diffrn_reflns_point_group_measured_fraction_full 1.000
_diffrn_reflns_point_group_measured_fraction_max 0.940
_diffrn_reflns_theta_full 25.242
_diffrn_reflns_theta_max 28.860
_diffrn_reflns_theta_min 2.458
_diffrn_source 'micro-focus sealed X-ray tube'
_diffrn_source_type 'SuperNova (Mo) X-ray Source'
_exptl_absorpt_coefficient_mu 0.398
_exptl_absorpt_correction_T_max 1.00000
_exptl_absorpt_correction_T_min 0.94560
_exptl_absorpt_correction_type multi-scan
_exptl_absorpt_process_details
;
CrysAlisPro 1.171.39.46 (Rigaku Oxford Diffraction, 2018)
Empirical absorption correction using spherical harmonics,
 implemented in SCALE3 ABSPACK scaling algorithm.
;
_exptl_crystal_colour colourless
_exptl_crystal_density_diffrn 1.376
_exptl_crystal_description plate
_exptl_crystal_F_000 840
_exptl_crystal_size_max 0.140
_exptl_crystal_size_mid 0.100
_exptl_crystal_size_min 0.020
_refine_diff_density_max 0.262
_refine_diff_density_min -0.226
_refine_diff_density_rms 0.040
_refine_ls_abs_structure_details
;
 Flack x determined using 1871 quotients [(I+)-(I-)]/[(I+)+(I-)]
 (Parsons, Flack and Wagner, Acta Cryst. B69 (2013) 249-259).
;
_refine_ls_abs_structure_Flack -0.017(14)
_refine_ls_extinction_method none
_refine_ls_goodness_of_fit_ref 1.059
_refine_ls_hydrogen_treatment mixed
_refine_ls_matrix_type full
_refine_ls_number_parameters 233
_refine_ls_number_reflns 4693
_refine_ls_number_restraints 1
_refine_ls_restrained_S_all 1.059
_refine_ls_R_factor_all 0.0349
_refine_ls_R_factor_gt 0.0292
_refine_ls_shift/su_max 0.001
_refine_ls_shift/su_mean 0.000
_refine_ls_structure_factor_coef Fsqd
_refine_ls_weighting_details 'w=1/[\s^2^(Fo^2^)+(0.0232P)^2^+0.4223P] where P=(Fo^2^+2Fc^2^)/3'
_refine_ls_weighting_scheme calc
_refine_ls_wR_factor_gt 0.0587
_refine_ls_wR_factor_ref 0.0620
_reflns_Friedel_coverage 0.873
_reflns_Friedel_fraction_full 1.000
_reflns_Friedel_fraction_max 0.916
_reflns_number_gt 4322
_reflns_number_total 4693
_reflns_threshold_expression 'I > 2\s(I)'
_cod_data_source_file d1dt01198g2.cif
_cod_data_source_block EF392
_cod_depositor_comments 'Adding full bibliography for 7707227--7707230.cif.'
_cod_database_code 7707229
_shelx_shelxl_version_number 2018/1
_shelx_space_group_comment
;
The symmetry employed for this shelxl refinement is uniquely defined
by the following loop, which should always be used as a source of
symmetry information in preference to the above space-group names.
They are only intended as comments.
;
_shelx_estimated_absorpt_t_min 0.946
_shelx_estimated_absorpt_t_max 0.992

loop_
_space_group_symop_operation_xyz
'x, y, z'
'-x, -y, z+1/2'
'x+1/2, -y+1/2, z'
'-x+1/2, y+1/2, z+1/2'

loop_
_atom_site_label
_atom_site_type_symbol
_atom_site_fract_x
_atom_site_fract_y
_atom_site_fract_z
_atom_site_U_iso_or_equiv
_atom_site_adp_type
_atom_site_occupancy
_atom_site_site_symmetry_order
_atom_site_calc_flag
_atom_site_refinement_flags_posn
_atom_site_refinement_flags_adp
_atom_site_refinement_flags_occupancy
_atom_site_disorder_assembly
_atom_site_disorder_group
P1 P 0.60601(4) 0.43742(8) 1.08420(6) 0.03342(16) Uani 1 1 d . . . A 1
C1 C 0.70642(14) 0.3728(3) 1.11039(18) 0.0239(5) Uani 1 1 d . . . A 1
O1 O 0.77154(10) 0.4349(2) 1.08755(16) 0.0400(5) Uani 1 1 d . . . A 1
N1 N 0.71141(14) 0.2365(3) 1.16144(19) 0.0324(5) Uani 1 1 d . . . A 1
N2 N 0.64654(16) 0.1733(3) 1.2145(3) 0.0441(6) Uani 1 1 d . . . A 1
K1 K 0.77359(3) 0.59127(5) 0.91037(4) 0.02201(11) Uani 1 1 d . . . A 1
O101 O 0.89268(10) 0.77367(17) 1.00529(14) 0.0259(4) Uani 1 1 d . . . A 1
O102 O 0.93810(9) 0.49233(17) 0.92506(14) 0.0256(4) Uani 1 1 d . . . A 1
O103 O 0.81383(10) 0.31565(18) 0.82881(14) 0.0279(4) Uani 1 1 d . . . A 1
O104 O 0.67199(10) 0.46361(18) 0.74987(14) 0.0275(4) Uani 1 1 d . . . A 1
O105 O 0.63270(10) 0.74135(18) 0.83282(14) 0.0267(4) Uani 1 1 d . . . A 1
O106 O 0.76042(9) 0.91609(16) 0.90908(17) 0.0252(3) Uani 1 1 d . . . A 1
C101 C 0.97120(14) 0.7129(3) 1.0182(2) 0.0282(5) Uani 1 1 d . . . A 1
H10A H 0.995814 0.751842 1.082627 0.034 Uiso 1 1 calc R U . A 1
H10B H 1.005950 0.742113 0.959185 0.034 Uiso 1 1 calc R U . A 1
C102 C 0.96407(14) 0.5447(3) 1.0235(2) 0.0279(5) Uani 1 1 d . . . A 1
H10C H 1.016925 0.499702 1.041327 0.033 Uiso 1 1 calc R U . A 1
H10D H 0.924553 0.515679 1.077392 0.033 Uiso 1 1 calc R U . A 1
C103 C 0.93783(15) 0.3322(3) 0.9190(3) 0.0328(6) Uani 1 1 d . . . A 1
H10E H 0.908213 0.289482 0.978719 0.039 Uiso 1 1 calc R U . A 1
H10F H 0.993854 0.293607 0.920600 0.039 Uiso 1 1 calc R U . A 1
C104 C 0.89761(16) 0.2875(3) 0.8200(2) 0.0339(6) Uani 1 1 d . . . A 1
H10G H 0.920334 0.345954 0.761708 0.041 Uiso 1 1 calc R U . A 1
H10H H 0.907025 0.179403 0.806321 0.041 Uiso 1 1 calc R U . A 1
C105 C 0.76912(17) 0.2662(3) 0.7407(2) 0.0357(6) Uani 1 1 d . . . A 1
H10I H 0.775182 0.156155 0.732196 0.043 Uiso 1 1 calc R U . A 1
H10J H 0.789888 0.315735 0.677436 0.043 Uiso 1 1 calc R U . A 1
C106 C 0.68246(17) 0.3048(3) 0.7557(2) 0.0360(6) Uani 1 1 d . . . A 1
H10K H 0.649485 0.255172 0.701713 0.043 Uiso 1 1 calc R U . A 1
H10L H 0.664075 0.268034 0.824118 0.043 Uiso 1 1 calc R U . A 1
C107 C 0.59007(14) 0.5063(3) 0.7680(2) 0.0319(6) Uani 1 1 d . . . A 1
H10M H 0.573564 0.476930 0.838788 0.038 Uiso 1 1 calc R U . A 1
H10N H 0.554067 0.455311 0.717922 0.038 Uiso 1 1 calc R U . A 1
C108 C 0.58393(15) 0.6733(3) 0.7554(2) 0.0308(6) Uani 1 1 d . . . A 1
H10O H 0.602929 0.703324 0.685778 0.037 Uiso 1 1 calc R U . A 1
H10P H 0.527131 0.705935 0.763276 0.037 Uiso 1 1 calc R U . A 1
C109 C 0.63164(15) 0.9018(3) 0.8293(2) 0.0275(5) Uani 1 1 d . . . A 1
H10Q H 0.575380 0.939139 0.831640 0.033 Uiso 1 1 calc R U . A 1
H10R H 0.657016 0.937881 0.764484 0.033 Uiso 1 1 calc R U . A 1
C110 C 0.67792(13) 0.9576(3) 0.9213(2) 0.0270(5) Uani 1 1 d . . . A 1
H11A H 0.673152 1.068280 0.926494 0.032 Uiso 1 1 calc R U . A 1
H11B H 0.655890 0.912741 0.985493 0.032 Uiso 1 1 calc R U . A 1
C111 C 0.80992(14) 0.9887(3) 0.9847(2) 0.0259(5) Uani 1 1 d . . . A 1
H11C H 0.788365 0.969474 1.054985 0.031 Uiso 1 1 calc R U . A 1
H11D H 0.810177 1.098562 0.972783 0.031 Uiso 1 1 calc R U . A 1
C112 C 0.89364(15) 0.9279(3) 0.9761(2) 0.0269(5) Uani 1 1 d . . . A 1
H11E H 0.913209 0.938167 0.904002 0.032 Uiso 1 1 calc R U . A 1
H11F H 0.930420 0.984913 1.021984 0.032 Uiso 1 1 calc R U . A 1
H2 H 0.756(2) 0.208(4) 1.180(3) 0.042(9) Uiso 1 1 d . . . B 1
H3 H 0.6225(16) 0.133(3) 1.166(2) 0.019(7) Uiso 1 1 d . . . C 1
H4 H 0.6166(19) 0.250(4) 1.241(3) 0.050(10) Uiso 1 1 d . . . D 1
H1 H 0.6317(18) 0.565(4) 1.043(2) 0.047(9) Uiso 1 1 d . . . . .

loop_
_atom_site_aniso_label
_atom_site_aniso_U_11
_atom_site_aniso_U_22
_atom_site_aniso_U_33
_atom_site_aniso_U_23
_atom_site_aniso_U_13
_atom_site_aniso_U_12
P1 0.0202(3) 0.0398(4) 0.0403(4) 0.0127(3) -0.0027(3) 0.0048(3)
C1 0.0229(11) 0.0298(12) 0.0189(11) 0.0003(9) 0.0007(9) 0.0035(10)
O1 0.0205(9) 0.0605(12) 0.0390(11) 0.0191(10) 0.0021(9) -0.0030(8)
N1 0.0272(11) 0.0342(12) 0.0358(12) 0.0097(10) 0.0015(10) 0.0101(10)
N2 0.0368(14) 0.0424(15) 0.0531(18) 0.0189(13) -0.0010(13) -0.0021(13)
K1 0.0203(2) 0.0221(2) 0.0237(2) 0.0011(2) -0.0014(2) -0.00066(18)
O101 0.0189(8) 0.0233(8) 0.0356(10) 0.0014(7) 0.0005(7) -0.0030(7)
O102 0.0254(8) 0.0202(7) 0.0312(9) 0.0031(7) -0.0007(7) -0.0001(6)
O103 0.0331(9) 0.0231(8) 0.0274(9) -0.0032(7) -0.0039(8) 0.0020(7)
O104 0.0274(9) 0.0263(8) 0.0287(9) 0.0025(7) -0.0027(7) -0.0031(7)
O105 0.0233(8) 0.0269(8) 0.0298(9) 0.0050(7) -0.0065(7) -0.0008(7)
O106 0.0218(7) 0.0252(7) 0.0286(8) -0.0023(8) 0.0001(8) 0.0003(6)
C101 0.0190(11) 0.0345(13) 0.0310(13) -0.0021(11) -0.0007(10) -0.0027(10)
C102 0.0207(11) 0.0333(13) 0.0297(13) 0.0064(10) -0.0017(10) 0.0011(10)
C103 0.0279(11) 0.0216(11) 0.0489(16) 0.0028(13) -0.0018(13) 0.0045(9)
C104 0.0377(15) 0.0202(12) 0.0439(17) -0.0007(11) 0.0060(12) 0.0051(11)
C105 0.0542(18) 0.0247(12) 0.0283(14) -0.0048(11) -0.0114(13) 0.0038(12)
C106 0.0485(16) 0.0240(12) 0.0354(15) 0.0017(11) -0.0172(13) -0.0080(12)
C107 0.0253(12) 0.0404(14) 0.0299(14) 0.0022(11) -0.0069(11) -0.0104(11)
C108 0.0216(11) 0.0419(15) 0.0288(14) 0.0034(12) -0.0061(10) -0.0006(11)
C109 0.0244(12) 0.0273(12) 0.0309(13) 0.0081(11) 0.0009(10) 0.0050(10)
C110 0.0254(11) 0.0235(10) 0.0320(13) 0.0027(11) 0.0035(11) 0.0050(9)
C111 0.0309(12) 0.0184(11) 0.0285(13) -0.0009(9) 0.0002(10) -0.0053(10)
C112 0.0247(12) 0.0225(12) 0.0336(14) 0.0006(10) -0.0005(10) -0.0076(10)

loop_
_atom_type_symbol
_atom_type_description
_atom_type_scat_dispersion_real
_atom_type_scat_dispersion_imag
_atom_type_scat_source
C C 0.0033 0.0016 'International Tables Vol C Tables 4.2.6.8 and 6.1.1.4'
H H 0.0000 0.0000 'International Tables Vol C Tables 4.2.6.8 and 6.1.1.4'
N N 0.0061 0.0033 'International Tables Vol C Tables 4.2.6.8 and 6.1.1.4'
O O 0.0106 0.0060 'International Tables Vol C Tables 4.2.6.8 and 6.1.1.4'
P P 0.1023 0.0942 'International Tables Vol C Tables 4.2.6.8 and 6.1.1.4'
K K 0.2009 0.2494 'International Tables Vol C Tables 4.2.6.8 and 6.1.1.4'

loop_
_geom_angle_atom_site_label_1
_geom_angle_atom_site_label_2
_geom_angle_atom_site_label_3
_geom_angle
_geom_angle_site_symmetry_1
_geom_angle_site_symmetry_3
_geom_angle_publ_flag
C1 P1 K1 63.37(8) . . ?
C1 P1 H1 93.0(13) . . ?
K1 P1 H1 39.2(13) . . ?
O1 C1 N1 116.7(2) . . ?
O1 C1 P1 128.0(2) . . ?
N1 C1 P1 115.26(18) . . ?
O1 C1 K1 44.61(12) . . ?
N1 C1 K1 147.07(16) . . ?
P1 C1 K1 88.69(9) . . ?
C1 O1 K1 116.30(15) . . ?
C1 N1 N2 122.8(2) . . ?
C1 N1 H2 118(2) . . ?
N2 N1 H2 115(2) . . ?
N1 N2 K1 100.12(17) . 4_645 ?
N1 N2 H3 99.9(19) . . ?
K1 N2 H3 139.8(19) 4_645 . ?
N1 N2 H4 108(2) . . ?
K1 N2 H4 96(2) 4_645 . ?
H3 N2 H4 110(3) . . ?
O1 K1 O103 82.38(6) . . ?
O1 K1 O101 86.36(6) . . ?
O103 K1 O101 120.49(5) . . ?
O1 K1 O105 121.98(5) . . ?
O103 K1 O105 118.57(5) . . ?
O101 K1 O105 116.81(5) . . ?
O1 K1 O102 78.25(5) . . ?
O103 K1 O102 61.43(5) . . ?
O101 K1 O102 59.06(5) . . ?
O105 K1 O102 159.74(5) . . ?
O1 K1 O106 121.45(7) . . ?
O103 K1 O106 154.81(6) . . ?
O101 K1 O106 58.93(5) . . ?
O105 K1 O106 58.19(5) . . ?
O102 K1 O106 112.19(4) . . ?
O1 K1 O104 113.57(6) . . ?
O103 K1 O104 61.19(5) . . ?
O101 K1 O104 159.57(5) . . ?
O105 K1 O104 57.38(5) . . ?
O102 K1 O104 118.55(5) . . ?
O106 K1 O104 110.03(5) . . ?
O1 K1 N2 150.22(7) . 4_654 ?
O103 K1 N2 77.47(7) . 4_654 ?
O101 K1 N2 85.25(7) . 4_654 ?
O105 K1 N2 87.15(6) . 4_654 ?
O102 K1 N2 72.93(6) . 4_654 ?
O106 K1 N2 77.41(8) . 4_654 ?
O104 K1 N2 75.16(7) . 4_654 ?
O1 K1 C1 19.09(5) . . ?
O103 K1 C1 82.05(6) . . ?
O101 K1 C1 103.01(6) . . ?
O105 K1 C1 105.28(6) . . ?
O102 K1 C1 94.86(5) . . ?
O106 K1 C1 123.13(6) . . ?
O104 K1 C1 97.39(5) . . ?
N2 K1 C1 159.33(8) 4_654 . ?
O1 K1 C102 66.01(5) . . ?
O103 K1 C102 80.56(6) . . ?
O101 K1 C102 42.25(5) . . ?
O105 K1 C102 159.01(5) . . ?
O102 K1 C102 23.15(6) . . ?
O106 K1 C102 100.85(5) . . ?
O104 K1 C102 140.75(6) . . ?
N2 K1 C102 89.03(7) 4_654 . ?
C1 K1 C102 84.87(6) . . ?
O1 K1 P1 45.83(4) . . ?
O103 K1 P1 94.69(4) . . ?
O101 K1 P1 117.15(4) . . ?
O105 K1 P1 77.35(4) . . ?
O102 K1 P1 122.74(4) . . ?
O106 K1 P1 107.80(4) . . ?
O104 K1 P1 81.86(4) . . ?
N2 K1 P1 156.74(6) 4_654 . ?
C1 K1 P1 27.94(4) . . ?
C102 K1 P1 111.52(5) . . ?
O1 K1 H1 56.4(6) . . ?
O103 K1 H1 110.4(6) . . ?
O101 K1 H1 110.6(6) . . ?
O105 K1 H1 65.6(6) . . ?
O102 K1 H1 134.5(6) . . ?
O106 K1 H1 91.3(6) . . ?
O104 K1 H1 85.5(6) . . ?
N2 K1 H1 152.3(6) 4_654 . ?
C1 K1 H1 41.3(6) . . ?
C102 K1 H1 118.1(6) . . ?
P1 K1 H1 16.6(6) . . ?
C101 O101 C112 112.86(18) . . ?
C101 O101 K1 118.09(13) . . ?
C112 O101 K1 116.44(14) . . ?
C102 O102 C103 112.2(2) . . ?
C102 O102 K1 104.26(13) . . ?
C103 O102 K1 107.44(12) . . ?
C104 O103 C105 113.0(2) . . ?
C104 O103 K1 115.24(14) . . ?
C105 O103 K1 117.03(14) . . ?
C106 O104 C107 111.75(19) . . ?
C106 O104 K1 106.22(14) . . ?
C107 O104 K1 109.26(14) . . ?
C108 O105 C109 113.33(19) . . ?
C108 O105 K1 120.67(13) . . ?
C109 O105 K1 119.10(13) . . ?
C110 O106 C111 110.94(19) . . ?
C110 O106 K1 109.28(12) . . ?
C111 O106 K1 113.78(14) . . ?
O101 C101 C102 108.25(19) . . ?
O101 C101 H10A 110.0 . . ?
C102 C101 H10A 110.0 . . ?
O101 C101 H10B 110.0 . . ?
C102 C101 H10B 110.0 . . ?
H10A C101 H10B 108.4 . . ?
O102 C102 C101 108.0(2) . . ?
O102 C102 K1 52.59(10) . . ?
C101 C102 K1 86.21(14) . . ?
O102 C102 H10C 110.1 . . ?
C101 C102 H10C 110.1 . . ?
K1 C102 H10C 160.4 . . ?
O102 C102 H10D 110.1 . . ?
C101 C102 H10D 110.1 . . ?
K1 C102 H10D 74.2 . . ?
H10C C102 H10D 108.4 . . ?
O102 C103 C104 108.3(2) . . ?
O102 C103 H10E 110.0 . . ?
C104 C103 H10E 110.0 . . ?
O102 C103 H10F 110.0 . . ?
C104 C103 H10F 110.0 . . ?
H10E C103 H10F 108.4 . . ?
O103 C104 C103 108.7(2) . . ?
O103 C104 H10G 109.9 . . ?
C103 C104 H10G 109.9 . . ?
O103 C104 H10H 109.9 . . ?
C103 C104 H10H 109.9 . . ?
H10G C104 H10H 108.3 . . ?
O103 C105 C106 109.0(2) . . ?
O103 C105 H10I 109.9 . . ?
C106 C105 H10I 109.9 . . ?
O103 C105 H10J 109.9 . . ?
C106 C105 H10J 109.9 . . ?
H10I C105 H10J 108.3 . . ?
O104 C106 C105 109.8(2) . . ?
O104 C106 H10K 109.7 . . ?
C105 C106 H10K 109.7 . . ?
O104 C106 H10L 109.7 . . ?
C105 C106 H10L 109.7 . . ?
H10K C106 H10L 108.2 . . ?
O104 C107 C108 108.10(19) . . ?
O104 C107 H10M 110.1 . . ?
C108 C107 H10M 110.1 . . ?
O104 C107 H10N 110.1 . . ?
C108 C107 H10N 110.1 . . ?
H10M C107 H10N 108.4 . . ?
O105 C108 C107 107.92(19) . . ?
O105 C108 H10O 110.1 . . ?
C107 C108 H10O 110.1 . . ?
O105 C108 H10P 110.1 . . ?
C107 C108 H10P 110.1 . . ?
H10O C108 H10P 108.4 . . ?
O105 C109 C110 107.40(19) . . ?
O105 C109 H10Q 110.2 . . ?
C110 C109 H10Q 110.2 . . ?
O105 C109 H10R 110.2 . . ?
C110 C109 H10R 110.2 . . ?
H10Q C109 H10R 108.5 . . ?
O106 C110 C109 108.5(2) . . ?
O106 C110 H11A 110.0 . . ?
C109 C110 H11A 110.0 . . ?
O106 C110 H11B 110.0 . . ?
C109 C110 H11B 110.0 . . ?
H11A C110 H11B 108.4 . . ?
O106 C111 C112 108.6(2) . . ?
O106 C111 H11C 110.0 . . ?
C112 C111 H11C 110.0 . . ?
O106 C111 H11D 110.0 . . ?
C112 C111 H11D 110.0 . . ?
H11C C111 H11D 108.4 . . ?
O101 C112 C111 108.57(19) . . ?
O101 C112 H11E 110.0 . . ?
C111 C112 H11E 110.0 . . ?
O101 C112 H11F 110.0 . . ?
C111 C112 H11F 110.0 . . ?
H11E C112 H11F 108.4 . . ?

loop_
_geom_bond_atom_site_label_1
_geom_bond_atom_site_label_2
_geom_bond_distance
_geom_bond_site_symmetry_2
_geom_bond_publ_flag
P1 C1 1.792(2) . ?
P1 K1 3.8244(9) . ?
P1 H1 1.32(3) . ?
C1 O1 1.248(3) . ?
C1 N1 1.383(3) . ?
C1 K1 3.420(2) . ?
O1 K1 2.679(2) . ?
N1 N2 1.393(3) . ?
N1 H2 0.82(3) . ?
N2 K1 2.948(3) 4_645 ?
N2 H3 0.82(3) . ?
N2 H4 0.91(3) . ?
K1 O103 2.7511(17) . ?
K1 O101 2.8340(17) . ?
K1 O105 2.8698(17) . ?
K1 O102 2.8707(16) . ?
K1 O106 2.8983(15) . ?
K1 O104 2.9023(18) . ?
K1 C102 3.503(2) . ?
K1 H1 2.92(3) . ?
O101 C101 1.419(3) . ?
O101 C112 1.424(3) . ?
O102 C102 1.421(3) . ?
O102 C103 1.427(3) . ?
O103 C104 1.415(3) . ?
O103 C105 1.428(3) . ?
O104 C106 1.426(3) . ?
O104 C107 1.429(3) . ?
O105 C108 1.421(3) . ?
O105 C109 1.429(3) . ?
O106 C110 1.425(3) . ?
O106 C111 1.430(3) . ?
C101 C102 1.503(3) . ?
C101 H10A 0.9900 . ?
C101 H10B 0.9900 . ?
C102 H10C 0.9900 . ?
C102 H10D 0.9900 . ?
C103 C104 1.496(4) . ?
C103 H10E 0.9900 . ?
C103 H10F 0.9900 . ?
C104 H10G 0.9900 . ?
C104 H10H 0.9900 . ?
C105 C106 1.489(4) . ?
C105 H10I 0.9900 . ?
C105 H10J 0.9900 . ?
C106 H10K 0.9900 . ?
C106 H10L 0.9900 . ?
C107 C108 1.498(4) . ?
C107 H10M 0.9900 . ?
C107 H10N 0.9900 . ?
C108 H10O 0.9900 . ?
C108 H10P 0.9900 . ?
C109 C110 1.500(4) . ?
C109 H10Q 0.9900 . ?
C109 H10R 0.9900 . ?
C110 H11A 0.9900 . ?
C110 H11B 0.9900 . ?
C111 C112 1.493(3) . ?
C111 H11C 0.9900 . ?
C111 H11D 0.9900 . ?
C112 H11E 0.9900 . ?
C112 H11F 0.9900 . ?
